data_2311890
loop_
_publ_author_name
'Castro, Miguel'
'Falvello, Larry R.'
'Forc\'en-V\'azquez, Elena'
'Guerra, Pablo'
'Al-Kenany, Nuha A'
'Mart\'inez, Gema'
'Tom\'as, Milagros'

_publ_section_title
;
 A phase transition caught in mid-course: independent and concomitant
 analyses of the monoclinic and triclinic structures of
 (<sup>n</sup>Bu<sub>4</sub>N)[Co(orotate)<sub>2</sub>(bipy)]&#x00B7;3H<sub>2</sub>O.
;
_journal_coeditor_code SK3662
_journal_issue 'Pt 9'
_journal_name_full 'Acta crystallographica. Section C, Structural chemistry'
_journal_page_first 731
_journal_page_last 742
_journal_paper_doi 10.1107/S2053229617010841
_journal_volume 73
_journal_year 2017
_chemical_formula_iupac '(C16 H36 N) [Co (C5 H2 N2 O4)2 (C10 H8 N2)], 3H2 O'
_chemical_formula_moiety 'C16 H36 N +, C20 H12 Co N6 O8 -, 3(H2 O)'
_chemical_formula_sum 'C36 H54 Co N7 O11'
_chemical_formula_weight 819.79
_chemical_name_systematic
;
Tetra-<i>n</i>-butylammonium
(2,2'-bipyridine-\k^2^<i>N</i>,<i>N</i>')bis(2,4-dioxo-1,2,3,4-\
tetrahydropyrimidin-1-ide-6-carboxylato-\k<i>N</i>^1^)cobalt(III) trihydrate
;
_space_group_crystal_system monoclinic
_space_group_IT_number 13
_space_group_name_Hall '-P 2yac'
_space_group_name_H-M_alt 'P 1 2/n 1'
_atom_sites_solution_hydrogens mixed
_atom_sites_solution_primary direct
_audit_creation_method SHELXL-2014/7
_cell_angle_alpha 90
_cell_angle_beta 102.669(9)
_cell_angle_gamma 90
_cell_formula_units_Z 2
_cell_length_a 13.1679(12)
_cell_length_b 9.3413(9)
_cell_length_c 16.3388(14)
_cell_measurement_reflns_used 2532
_cell_measurement_temperature 277.0(10)
_cell_measurement_theta_max 27.536
_cell_measurement_theta_min 4.234
_cell_volume 1960.8(3)
_computing_cell_refinement
;
CrysAlis PRO Oxford Diffraction, 2009)
;
_computing_data_collection
;
CrysAlis PRO Oxford Diffraction, 2009)
;
_computing_data_reduction
;
CrysAlis PRO Oxford Diffraction, 2009)
;
_computing_molecular_graphics '<i>DIAMOND</i> (Brandenburg, 1996)'
_computing_publication_material 'SHELXL2014 (Sheldrick, 2015)'
_computing_structure_refinement 'SHELXL2014 (Sheldrick, 2015)'
_computing_structure_solution
;
SIR92 (Altomare et al., 1994)
;
_diffrn_ambient_temperature 277.0(10)
_diffrn_detector_area_resol_mean 16.0655
_diffrn_measured_fraction_theta_full 0.995
_diffrn_measured_fraction_theta_max 0.887
_diffrn_measurement_device_type 'Oxford Diffraction KM-4/Xcalibur with a Sapphire3 detector'
_diffrn_measurement_method \w-scans
_diffrn_radiation_monochromator graphite
_diffrn_radiation_source 'Enhance (Mo) X-ray Source'
_diffrn_radiation_type MoK\a
_diffrn_radiation_wavelength 0.71073
_diffrn_reflns_av_R_equivalents 0.0664
_diffrn_reflns_limit_h_max 17
_diffrn_reflns_limit_h_min -14
_diffrn_reflns_limit_k_max 11
_diffrn_reflns_limit_k_min -12
_diffrn_reflns_limit_l_max 21
_diffrn_reflns_limit_l_min -17
_diffrn_reflns_number 10924
_diffrn_reflns_theta_full 25.000
_diffrn_reflns_theta_max 28.863
_diffrn_reflns_theta_min 3.815
_exptl_absorpt_coefficient_mu 0.505
_exptl_absorpt_correction_T_max 1.0000
_exptl_absorpt_correction_T_min 0.8232
_exptl_absorpt_correction_type multi-scan
_exptl_absorpt_process_details
;
CrysAlis RED (Oxford Diffraction, 2009)
;
_exptl_crystal_colour red
_exptl_crystal_density_diffrn 1.388
_exptl_crystal_description plate
_exptl_crystal_F_000 868
_exptl_crystal_size_max 0.180
_exptl_crystal_size_mid 0.170
_exptl_crystal_size_min 0.060
_refine_diff_density_max 0.478
_refine_diff_density_min -0.309
_refine_ls_extinction_method none
_refine_ls_goodness_of_fit_ref 1.021
_refine_ls_hydrogen_treatment mixed
_refine_ls_matrix_type full
_refine_ls_number_parameters 264
_refine_ls_number_reflns 4564
_refine_ls_number_restraints 0
_refine_ls_restrained_S_all 1.021
_refine_ls_R_factor_all 0.1107
_refine_ls_R_factor_gt 0.0549
_refine_ls_shift/su_max 0.000
_refine_ls_shift/su_mean 0.000
_refine_ls_structure_factor_coef Fsqd
_refine_ls_weighting_details 'w=1/[\s^2^(Fo^2^)+(0.0350P)^2^] where P=(Fo^2^+2Fc^2^)/3'
_refine_ls_weighting_scheme calc
_refine_ls_wR_factor_gt 0.1019
_refine_ls_wR_factor_ref 0.1100
_reflns_number_gt 2511
_reflns_number_total 4564
_reflns_threshold_expression 'I > 2\s(I)'
_cod_data_source_file sk3662sup1.cif
_cod_data_source_block 2a
_cod_original_sg_symbol_H-M 'P 2/n'
_cod_database_code 2311890
_shelx_space_group_comment
;
The symmetry employed for this shelxl refinement is uniquely defined
by the following loop, which should always be used as a source of
symmetry information in preference to the above space-group names.
They are only intended as comments.
;
_shelx_estimated_absorpt_t_min 0.915
_shelx_estimated_absorpt_t_max 0.970

loop_
_space_group_symop_operation_xyz
'x, y, z'
'-x+1/2, y, -z+1/2'
'-x, -y, -z'
'x-1/2, -y, z-1/2'

loop_
_atom_site_type_symbol
_atom_site_label
_atom_site_fract_x
_atom_site_fract_y
_atom_site_fract_z
_atom_site_U_iso_or_equiv
_atom_site_adp_type
_atom_site_calc_flag
_atom_site_occupancy
Co Co1 0.2500 0.33659(6) 0.7500 0.03719(18) Uani d 1
N N1 0.24864(16) 0.3156(3) 0.86825(12) 0.0380(6) Uani d 1
C C2 0.1864(2) 0.3821(3) 0.91432(17) 0.0413(7) Uani d 1
O O2 0.12172(16) 0.4736(3) 0.88636(12) 0.0612(7) Uani d 1
N N3 0.19950(17) 0.3371(3) 0.99698(12) 0.0421(6) Uani d 1
H H3 0.1595 0.3767 1.0256 0.051 Uiso calc 1
C C4 0.2682(2) 0.2375(3) 1.03861(17) 0.0427(7) Uani d 1
O O4 0.27290(14) 0.2103(2) 1.11331(11) 0.0511(6) Uani d 1
C C5 0.3298(2) 0.1719(3) 0.98680(15) 0.0414(7) Uani d 1
H H5 0.3784 0.1018 1.0086 0.050 Uiso calc 1
C C6 0.3167(2) 0.2128(3) 0.90651(16) 0.0365(7) Uani d 1
C C7 0.3769(2) 0.1442(3) 0.84799(17) 0.0400(7) Uani d 1
O O7 0.35450(14) 0.1945(2) 0.77301(10) 0.0434(5) Uani d 1
O O8 0.44135(17) 0.0516(2) 0.87219(12) 0.0561(6) Uani d 1
N N9 0.34807(17) 0.4915(3) 0.77553(12) 0.0366(6) Uani d 1
C C10 0.4511(2) 0.4772(4) 0.80157(17) 0.0489(8) Uani d 1
H H10 0.4798 0.3858 0.8076 0.059 Uiso calc 1
C C11 0.5161(2) 0.5946(4) 0.81986(18) 0.0528(9) Uani d 1
H H11 0.5875 0.5823 0.8386 0.063 Uiso calc 1
C C12 0.4739(3) 0.7293(4) 0.8099(2) 0.0601(9) Uani d 1
H H12 0.5162 0.8097 0.8221 0.072 Uiso calc 1
C C13 0.3682(3) 0.7438(4) 0.78174(19) 0.0563(9) Uani d 1
H H13 0.3383 0.8344 0.7742 0.068 Uiso calc 1
C C14 0.3064(2) 0.6228(3) 0.76465(16) 0.0409(7) Uani d 1
N N15 0.7500 0.1433(4) 0.7500 0.0547(10) Uani d 1
C C16 0.8409(2) 0.0458(3) 0.78462(18) 0.0544(9) Uani d 1
H H16A 0.8591 -0.0049 0.7380 0.065 Uiso calc 1
H H16B 0.8182 -0.0250 0.8202 0.065 Uiso calc 1
C C17 0.9390(3) 0.1172(4) 0.8349(2) 0.0698(10) Uani d 1
H H17A 0.9239 0.1588 0.8853 0.084 Uiso calc 1
H H17B 0.9590 0.1943 0.8018 0.084 Uiso calc 1
C C18 1.0314(3) 0.0119(4) 0.8599(2) 0.0846(12) Uani d 1
H H18A 1.0553 -0.0142 0.8098 0.102 Uiso calc 1
H H18B 1.0881 0.0607 0.8973 0.102 Uiso calc 1
C C19 1.0072(3) -0.1188(5) 0.9008(3) 0.1034(15) Uani d 1
H H19A 0.9792 -0.0943 0.9485 0.155 Uiso calc 1
H H19B 1.0695 -0.1741 0.9189 0.155 Uiso calc 1
H H19C 0.9570 -0.1739 0.8619 0.155 Uiso calc 1
C C20 0.7270(3) 0.2411(4) 0.8175(2) 0.0766(12) Uani d 1
H H20A 0.7868 0.3027 0.8366 0.092 Uiso calc 1
H H20B 0.6687 0.3019 0.7927 0.092 Uiso calc 1
C C21 0.7021(3) 0.1679(5) 0.8927(2) 0.0844(13) Uani d 1
H H21A 0.7531 0.0939 0.9129 0.101 Uiso calc 1
H H21B 0.6339 0.1236 0.8777 0.101 Uiso calc 1
C C22 0.7039(4) 0.2822(7) 0.9619(4) 0.162(3) Uani d 1
H H22A 0.7758 0.2897 0.9922 0.194 Uiso calc 1
H H22B 0.6869 0.3726 0.9329 0.194 Uiso calc 1
C C23 0.6534(6) 0.2771(9) 1.0134(4) 0.242(5) Uani d 1
H H23A 0.5815 0.2923 0.9874 0.363 Uiso calc 1
H H23B 0.6763 0.3500 1.0547 0.363 Uiso calc 1
H H23C 0.6616 0.1848 1.0399 0.363 Uiso calc 1
O O1W 0.5898(3) 0.5125(3) 0.6088(2) 0.0689(8) Uani d 1
H H1WA 0.529(4) 0.515(6) 0.597(3) 0.14(2) Uiso d 1
H H1WB 0.613(3) 0.558(5) 0.653(3) 0.12(2) Uiso d 1
O O2W 0.7500 0.6271(4) 0.7500 0.0640(11) Uani d 1
H H2WA 0.743(3) 0.674(4) 0.7910(19) 0.089(13) Uiso d 1

loop_
_atom_site_aniso_label
_atom_site_aniso_U_11
_atom_site_aniso_U_22
_atom_site_aniso_U_33
_atom_site_aniso_U_12
_atom_site_aniso_U_13
_atom_site_aniso_U_23
Co1 0.0458(3) 0.0359(4) 0.0372(3) 0.000 0.0251(2) 0.000
N1 0.0439(13) 0.0409(16) 0.0355(12) 0.0029(12) 0.0225(10) -0.0015(11)
C2 0.0460(17) 0.046(2) 0.0388(16) -0.0021(16) 0.0240(13) -0.0026(14)
O2 0.0692(15) 0.0749(18) 0.0497(12) 0.0324(14) 0.0353(11) 0.0122(12)
N3 0.0500(14) 0.0476(16) 0.0366(12) 0.0024(14) 0.0265(11) -0.0018(13)
C4 0.0473(17) 0.046(2) 0.0394(16) -0.0092(16) 0.0198(14) -0.0042(15)
O4 0.0620(13) 0.0636(17) 0.0331(10) -0.0025(11) 0.0222(9) 0.0022(10)
C5 0.0492(16) 0.0424(19) 0.0372(14) 0.0027(16) 0.0194(13) 0.0033(15)
C6 0.0434(16) 0.0331(19) 0.0386(15) -0.0010(14) 0.0210(13) -0.0006(13)
C7 0.0499(17) 0.034(2) 0.0425(16) -0.0041(16) 0.0237(13) -0.0013(15)
O7 0.0555(12) 0.0439(15) 0.0388(11) 0.0110(10) 0.0274(9) 0.0043(9)
O8 0.0711(14) 0.0495(16) 0.0548(12) 0.0211(13) 0.0293(11) 0.0062(11)
N9 0.0385(14) 0.0427(18) 0.0329(12) -0.0017(12) 0.0172(10) -0.0012(11)
C10 0.050(2) 0.048(2) 0.0543(18) 0.0025(17) 0.0234(15) 0.0001(16)
C11 0.0406(18) 0.059(3) 0.061(2) -0.0080(18) 0.0157(15) -0.0015(18)
C12 0.059(2) 0.047(3) 0.076(2) -0.0151(19) 0.0196(18) -0.0037(19)
C13 0.063(2) 0.039(2) 0.068(2) 0.0011(18) 0.0186(17) 0.0005(18)
C14 0.0512(16) 0.034(2) 0.0421(16) 0.0001(15) 0.0202(14) 0.0005(14)
N15 0.059(2) 0.035(2) 0.075(2) 0.000 0.0238(19) 0.000
C16 0.069(2) 0.042(2) 0.060(2) 0.0074(18) 0.0306(17) 0.0015(16)
C17 0.061(2) 0.067(3) 0.086(2) -0.001(2) 0.0241(19) 0.011(2)
C18 0.095(3) 0.082(3) 0.086(3) 0.002(3) 0.039(2) 0.008(2)
C19 0.092(3) 0.105(4) 0.118(4) -0.002(3) 0.031(3) 0.017(3)
C20 0.066(2) 0.050(3) 0.113(3) 0.0059(19) 0.019(2) -0.038(2)
C21 0.076(3) 0.094(3) 0.091(3) -0.005(2) 0.037(2) -0.039(3)
C22 0.103(4) 0.203(7) 0.189(6) -0.016(4) 0.052(4) -0.133(5)
C23 0.229(7) 0.322(11) 0.232(8) -0.143(7) 0.174(7) -0.199(8)
O1W 0.072(2) 0.075(2) 0.0710(19) -0.0110(16) 0.0410(16) -0.0046(15)
O2W 0.080(2) 0.073(3) 0.049(2) 0.000 0.0341(18) 0.000

loop_
_atom_type_symbol
_atom_type_description
_atom_type_scat_dispersion_real
_atom_type_scat_dispersion_imag
_atom_type_scat_source
C C 0.0033 0.0016 'International Tables Vol C Tables 4.2.6.8 and 6.1.1.4'
H H 0.0000 0.0000 'International Tables Vol C Tables 4.2.6.8 and 6.1.1.4'
N N 0.0061 0.0033 'International Tables Vol C Tables 4.2.6.8 and 6.1.1.4'
O O 0.0106 0.0060 'International Tables Vol C Tables 4.2.6.8 and 6.1.1.4'
Co Co 0.3494 0.9721 'International Tables Vol C Tables 4.2.6.8 and 6.1.1.4'

loop_
_geom_angle_atom_site_label_1
_geom_angle_atom_site_label_2
_geom_angle_atom_site_label_3
_geom_angle_site_symmetry_1
_geom_angle_site_symmetry_3
_geom_angle
O7 Co1 O7 2_556 . 90.76(12)
O7 Co1 N9 2_556 . 175.38(9)
O7 Co1 N9 . . 93.45(9)
O7 Co1 N9 2_556 2_556 93.45(9)
O7 Co1 N9 . 2_556 175.38(9)
N9 Co1 N9 . 2_556 82.42(14)
O7 Co1 N1 2_556 2_556 84.07(8)
O7 Co1 N1 . 2_556 87.83(8)
N9 Co1 N1 . 2_556 97.99(9)
N9 Co1 N1 2_556 2_556 90.70(9)
O7 Co1 N1 2_556 . 87.83(8)
O7 Co1 N1 . . 84.07(8)
N9 Co1 N1 . . 90.70(9)
N9 Co1 N1 2_556 . 97.99(9)
N1 Co1 N1 2_556 . 168.46(15)
C6 N1 C2 . . 118.4(2)
C6 N1 Co1 . . 112.13(16)
C2 N1 Co1 . . 129.3(2)
O2 C2 N1 . . 124.1(2)
O2 C2 N3 . . 120.2(2)
N1 C2 N3 . . 115.7(3)
C4 N3 C2 . . 128.0(2)
C4 N3 H3 . . 116.0
C2 N3 H3 . . 116.0
O4 C4 N3 . . 121.0(2)
O4 C4 C5 . . 125.8(3)
N3 C4 C5 . . 113.3(2)
C6 C5 C4 . . 119.2(3)
C6 C5 H5 . . 120.4
C4 C5 H5 . . 120.4
C5 C6 N1 . . 125.3(2)
C5 C6 C7 . . 121.7(3)
N1 C6 C7 . . 113.0(2)
O8 C7 O7 . . 124.7(2)
O8 C7 C6 . . 121.4(2)
O7 C7 C6 . . 113.9(3)
C7 O7 Co1 . . 116.87(17)
C10 N9 C14 . . 119.4(3)
C10 N9 Co1 . . 125.5(2)
C14 N9 Co1 . . 115.09(19)
N9 C10 C11 . . 121.8(3)
N9 C10 H10 . . 119.1
C11 C10 H10 . . 119.1
C12 C11 C10 . . 119.1(3)
C12 C11 H11 . . 120.4
C10 C11 H11 . . 120.4
C11 C12 C13 . . 119.0(3)
C11 C12 H12 . . 120.5
C13 C12 H12 . . 120.5
C12 C13 C14 . . 119.7(3)
C12 C13 H13 . . 120.2
C14 C13 H13 . . 120.2
N9 C14 C13 . . 121.0(3)
N9 C14 C14 . 2_556 113.70(16)
C13 C14 C14 . 2_556 125.31(19)
C16 N15 C16 2_656 . 105.9(3)
C16 N15 C20 2_656 . 111.55(18)
C16 N15 C20 . . 111.06(18)
C16 N15 C20 2_656 2_656 111.06(18)
C16 N15 C20 . 2_656 111.55(18)
C20 N15 C20 . 2_656 105.8(4)
N15 C16 C17 . . 116.5(3)
N15 C16 H16A . . 108.2
C17 C16 H16A . . 108.2
N15 C16 H16B . . 108.2
C17 C16 H16B . . 108.2
H16A C16 H16B . . 107.3
C16 C17 C18 . . 112.8(3)
C16 C17 H17A . . 109.0
C18 C17 H17A . . 109.0
C16 C17 H17B . . 109.0
C18 C17 H17B . . 109.0
H17A C17 H17B . . 107.8
C19 C18 C17 . . 114.5(3)
C19 C18 H18A . . 108.6
C17 C18 H18A . . 108.6
C19 C18 H18B . . 108.6
C17 C18 H18B . . 108.6
H18A C18 H18B . . 107.6
C18 C19 H19A . . 109.5
C18 C19 H19B . . 109.5
H19A C19 H19B . . 109.5
C18 C19 H19C . . 109.5
H19A C19 H19C . . 109.5
H19B C19 H19C . . 109.5
C21 C20 N15 . . 115.8(3)
C21 C20 H20A . . 108.3
N15 C20 H20A . . 108.3
C21 C20 H20B . . 108.3
N15 C20 H20B . . 108.3
H20A C20 H20B . . 107.4
C20 C21 C22 . . 108.1(4)
C20 C21 H21A . . 110.1
C22 C21 H21A . . 110.1
C20 C21 H21B . . 110.1
C22 C21 H21B . . 110.1
H21A C21 H21B . . 108.4
C23 C22 C21 . . 124.7(6)
C23 C22 H22A . . 106.1
C21 C22 H22A . . 106.1
C23 C22 H22B . . 106.1
C21 C22 H22B . . 106.1
H22A C22 H22B . . 106.3
C22 C23 H23A . . 109.5
C22 C23 H23B . . 109.5
H23A C23 H23B . . 109.5
C22 C23 H23C . . 109.5
H23A C23 H23C . . 109.5
H23B C23 H23C . . 109.5
H1WA O1W H1WB . . 110(4)

loop_
_geom_bond_atom_site_label_1
_geom_bond_atom_site_label_2
_geom_bond_site_symmetry_2
_geom_bond_distance
Co1 O7 2_556 1.8891(19)
Co1 O7 . 1.8891(18)
Co1 N9 . 1.923(2)
Co1 N9 2_556 1.923(2)
Co1 N1 2_556 1.9459(19)
Co1 N1 . 1.9459(19)
N1 C6 . 1.368(3)
N1 C2 . 1.376(3)
C2 O2 . 1.222(3)
C2 N3 . 1.389(3)
N3 C4 . 1.370(4)
N3 H3 . 0.8600
C4 O4 . 1.235(3)
C4 C5 . 1.432(4)
C5 C6 . 1.340(3)
C5 H5 . 0.9300
C6 C7 . 1.512(3)
C7 O8 . 1.216(3)
C7 O7 . 1.284(3)
N9 C10 . 1.336(3)
N9 C14 . 1.340(3)
C10 C11 . 1.383(4)
C10 H10 . 0.9300
C11 C12 . 1.371(4)
C11 H11 . 0.9300
C12 C13 . 1.373(4)
C12 H12 . 0.9300
C13 C14 . 1.385(4)
C13 H13 . 0.9300
C14 C14 2_556 1.457(6)
N15 C16 2_656 1.512(4)
N15 C16 . 1.512(4)
N15 C20 . 1.513(4)
N15 C20 2_656 1.513(4)
C16 C17 . 1.524(4)
C16 H16A . 0.9700
C16 H16B . 0.9700
C17 C18 . 1.548(5)
C17 H17A . 0.9700
C17 H17B . 0.9700
C18 C19 . 1.460(5)
C18 H18A . 0.9700
C18 H18B . 0.9700
C19 H19A . 0.9600
C19 H19B . 0.9600
C19 H19C . 0.9600
C20 C21 . 1.503(5)
C20 H20A . 0.9700
C20 H20B . 0.9700
C21 C22 . 1.552(5)
C21 H21A . 0.9700
C21 H21B . 0.9700
C22 C23 . 1.182(6)
C22 H22A . 0.9700
C22 H22B . 0.9700
C23 H23A . 0.9600
C23 H23B . 0.9600
C23 H23C . 0.9600
O1W H1WA . 0.78(5)
O1W H1WB . 0.84(5)
O2W H2WA . 0.83(3)

loop_
_geom_hbond_atom_site_label_D
_geom_hbond_atom_site_label_H
_geom_hbond_atom_site_label_A
_geom_hbond_site_symmetry_A
_geom_hbond_distance_DH
_geom_hbond_distance_HA
_geom_hbond_distance_DA
_geom_hbond_angle_DHA
N3 H3 O1W 4_566 0.86 2.08 2.925(3) 168.9
O1W H1WA O2 2_556 0.78(5) 2.10(5) 2.828(4) 156(5)
O1W H1WB O2W . 0.84(5) 2.22(5) 2.964(4) 147(4)
O2W H2WA O4 3_667 0.83(3) 1.95(3) 2.772(3) 179(4)
C10 H10 O7 . 0.93 2.41 2.923(4) 114.4
C16 H16B O4 3_657 0.97 2.49 3.442(4) 167.9
C20 H20A O1W 2_656 0.97 2.58 3.525(5) 165.5
C21 H21B O8 . 0.97 2.61 3.546(4) 163.4

loop_
_geom_torsion_atom_site_label_1
_geom_torsion_atom_site_label_2
_geom_torsion_atom_site_label_3
_geom_torsion_atom_site_label_4
_geom_torsion_site_symmetry_1
_geom_torsion_site_symmetry_4
_geom_torsion
C6 N1 C2 O2 . . -178.7(3)
Co1 N1 C2 O2 . . -3.1(4)
C6 N1 C2 N3 . . 0.1(4)
Co1 N1 C2 N3 . . 175.78(18)
O2 C2 N3 C4 . . -179.4(3)
N1 C2 N3 C4 . . 1.7(4)
C2 N3 C4 O4 . . 178.4(3)
C2 N3 C4 C5 . . -2.1(4)
O4 C4 C5 C6 . . -179.7(3)
N3 C4 C5 C6 . . 0.9(4)
C4 C5 C6 N1 . . 0.8(4)
C4 C5 C6 C7 . . -178.0(2)
C2 N1 C6 C5 . . -1.3(4)
Co1 N1 C6 C5 . . -177.7(2)
C2 N1 C6 C7 . . 177.6(2)
Co1 N1 C6 C7 . . 1.2(3)
C5 C6 C7 O8 . . -1.7(4)
N1 C6 C7 O8 . . 179.4(3)
C5 C6 C7 O7 . . 179.3(2)
N1 C6 C7 O7 . . 0.4(3)
O8 C7 O7 Co1 . . 179.1(2)
C6 C7 O7 Co1 . . -1.9(3)
O7 Co1 O7 C7 2_556 . -85.63(19)
N9 Co1 O7 C7 . . 92.5(2)
N1 Co1 O7 C7 2_556 . -169.7(2)
N1 Co1 O7 C7 . . 2.1(2)
C14 N9 C10 C11 . . 1.7(4)
Co1 N9 C10 C11 . . -178.97(19)
N9 C10 C11 C12 . . -0.9(4)
C10 C11 C12 C13 . . -0.3(5)
C11 C12 C13 C14 . . 0.6(5)
C10 N9 C14 C13 . . -1.4(4)
Co1 N9 C14 C13 . . 179.2(2)
C10 N9 C14 C14 . 2_556 179.4(2)
Co1 N9 C14 C14 . 2_556 0.1(4)
C12 C13 C14 N9 . . 0.3(4)
C12 C13 C14 C14 . 2_556 179.3(3)
C16 N15 C16 C17 2_656 . -171.4(3)
C20 N15 C16 C17 . . -50.1(3)
C20 N15 C16 C17 2_656 . 67.6(3)
N15 C16 C17 C18 . . -174.0(2)
C16 C17 C18 C19 . . -51.3(4)
C16 N15 C20 C21 2_656 . 59.5(4)
C16 N15 C20 C21 . . -58.5(4)
C20 N15 C20 C21 2_656 . -179.7(4)
N15 C20 C21 C22 . . 168.3(3)
C20 C21 C22 C23 . . 150.6(8)
